data_2236150
loop_
_publ_author_name
'Huang, Yao'

_publ_section_title
;
 1-[(2-Methylpiperidin-1-yl)(phenyl)methyl]naphthalen-2-ol
;
_journal_coeditor_code CV5314
_journal_issue 10
_journal_name_full 'Acta Crystallographica Section E'
_journal_page_first o2943
_journal_paper_doi 10.1107/S1600536812038652
_journal_volume 68
_journal_year 2012
_chemical_formula_iupac 'C23 H25 N O'
_chemical_formula_moiety 'C23 H25 N O'
_chemical_formula_sum 'C23 H25 N O'
_chemical_formula_weight 331.44
_chemical_name_systematic
;
1-[(2-Methylpiperidin-1-yl)(phenyl)methyl]naphthalen-2-ol
;
_space_group_IT_number 33
_symmetry_cell_setting orthorhombic
_symmetry_space_group_name_Hall 'P 2c -2n'
_symmetry_space_group_name_H-M 'P n a 21'
_atom_sites_solution_hydrogens geom
_atom_sites_solution_primary direct
_atom_sites_solution_secondary difmap
_audit_creation_method SHELXL-97
_cell_angle_alpha 90.00
_cell_angle_beta 90.00
_cell_angle_gamma 90.00
_cell_formula_units_Z 4
_cell_length_a 10.249(2)
_cell_length_b 13.182(3)
_cell_length_c 13.435(3)
_cell_measurement_reflns_used 2170
_cell_measurement_temperature 293(2)
_cell_measurement_theta_max 27.48
_cell_measurement_theta_min 2.16
_cell_volume 1815.1(7)
_computing_cell_refinement '<i>CrystalClear</i> (Rigaku, 2005)'
_computing_data_collection '<i>CrystalClear</i> (Rigaku, 2005)'
_computing_data_reduction '<i>CrystalClear</i> (Rigaku, 2005)'
_computing_molecular_graphics '<i>SHELXTL</i> (Sheldrick, 2008)'
_computing_publication_material '<i>SHELXTL</i> (Sheldrick, 2008)'
_computing_structure_refinement '<i>SHELXL97</i> (Sheldrick, 2008)'
_computing_structure_solution '<i>SHELXS97</i> (Sheldrick, 2008)'
_diffrn_ambient_temperature 293(2)
_diffrn_detector_area_resol_mean 13.6612
_diffrn_measured_fraction_theta_full 1.000
_diffrn_measured_fraction_theta_max 1.000
_diffrn_measurement_device_type 'Rigaku SCXmini'
_diffrn_measurement_method CCD_Profile_fitting
_diffrn_radiation_monochromator graphite
_diffrn_radiation_source 'fine-focus sealed tube'
_diffrn_radiation_type MoK\a
_diffrn_radiation_wavelength 0.71073
_diffrn_reflns_av_R_equivalents 0.0582
_diffrn_reflns_av_sigmaI/netI 0.0334
_diffrn_reflns_limit_h_max 13
_diffrn_reflns_limit_h_min -13
_diffrn_reflns_limit_k_max 17
_diffrn_reflns_limit_k_min -17
_diffrn_reflns_limit_l_max 17
_diffrn_reflns_limit_l_min -17
_diffrn_reflns_number 18098
_diffrn_reflns_theta_full 27.48
_diffrn_reflns_theta_max 27.48
_diffrn_reflns_theta_min 2.16
_diffrn_standards_decay_% 0
_exptl_absorpt_coefficient_mu 0.073
_exptl_absorpt_correction_T_max 0.0986
_exptl_absorpt_correction_T_min 0.0967
_exptl_absorpt_correction_type multi-scan
_exptl_absorpt_process_details '(CrystalClear; Rigaku, 2005)'
_exptl_crystal_colour 'pale yellow'
_exptl_crystal_density_diffrn 1.213
_exptl_crystal_density_method 'not measured'
_exptl_crystal_description block
_exptl_crystal_F_000 712
_exptl_crystal_size_max 0.34
_exptl_crystal_size_mid 0.32
_exptl_crystal_size_min 0.26
_refine_diff_density_max 0.316
_refine_diff_density_min -0.200
_refine_ls_extinction_method none
_refine_ls_goodness_of_fit_ref 1.129
_refine_ls_hydrogen_treatment constr
_refine_ls_matrix_type full
_refine_ls_number_parameters 228
_refine_ls_number_reflns 2170
_refine_ls_number_restraints 1
_refine_ls_restrained_S_all 1.128
_refine_ls_R_factor_all 0.0733
_refine_ls_R_factor_gt 0.0542
_refine_ls_shift/su_max 0.000
_refine_ls_shift/su_mean 0.000
_refine_ls_structure_factor_coef Fsqd
_refine_ls_weighting_details 'calc w=1/[\s^2^(Fo^2^)+(0.0945P)^2^+0.0807P] where P=(Fo^2^+2Fc^2^)/3'
_refine_ls_weighting_scheme calc
_refine_ls_wR_factor_gt 0.1420
_refine_ls_wR_factor_ref 0.1624
_reflns_number_gt 1718
_reflns_number_total 2170
_reflns_threshold_expression I>2sigma(I)
_cod_data_source_file cv5314.cif
_cod_data_source_block I
_cod_original_cell_volume 1815.1(6)
_cod_database_code 2236150
_cod_database_fobs_code 2236150

loop_
_symmetry_equiv_pos_as_xyz
'x, y, z'
'-x, -y, z+1/2'
'x+1/2, -y+1/2, z'
'-x+1/2, y+1/2, z+1/2'

loop_
_atom_site_type_symbol
_atom_site_label
_atom_site_fract_x
_atom_site_fract_y
_atom_site_fract_z
_atom_site_U_iso_or_equiv
_atom_site_adp_type
_atom_site_calc_flag
_atom_site_refinement_flags
_atom_site_occupancy
_atom_site_symmetry_multiplicity
C C1 0.6335(3) 0.5998(2) 0.4126(3) 0.0416(7) Uani d . 1 1
H H1 0.5935 0.6338 0.4698 0.050 Uiso calc R 1 1
C C2 0.7644(3) 0.5578(2) 0.4460(2) 0.0385(7) Uani d . 1 1
C C3 0.8185(3) 0.4734(2) 0.4004(2) 0.0419(7) Uani d . 1 1
C C4 0.9413(4) 0.4362(3) 0.4301(3) 0.0506(9) Uani d . 1 1
H H4 0.9770 0.3805 0.3975 0.061 Uiso calc R 1 1
C C5 1.0082(4) 0.4805(3) 0.5052(3) 0.0530(9) Uani d . 1 1
H H5 1.0886 0.4541 0.5243 0.064 Uiso calc R 1 1
C C6 0.9578(3) 0.5657(3) 0.5550(2) 0.0432(8) Uani d . 1 1
C C7 0.8359(3) 0.6068(2) 0.5242(2) 0.0377(7) Uani d . 1 1
C C8 0.7907(4) 0.6945(3) 0.5741(3) 0.0471(8) Uani d . 1 1
H H8 0.7121 0.7239 0.5549 0.057 Uiso calc R 1 1
C C9 0.8611(4) 0.7370(3) 0.6504(3) 0.0570(10) Uani d . 1 1
H H9 0.8293 0.7945 0.6824 0.068 Uiso calc R 1 1
C C10 0.9793(4) 0.6952(3) 0.6805(3) 0.0597(10) Uani d . 1 1
H H10 1.0260 0.7246 0.7324 0.072 Uiso calc R 1 1
C C11 1.0262(4) 0.6118(3) 0.6343(3) 0.0564(10) Uani d . 1 1
H H11 1.1051 0.5842 0.6552 0.068 Uiso calc R 1 1
C C12 0.6500(3) 0.6787(2) 0.3296(3) 0.0440(8) Uani d . 1 1
C C13 0.5835(4) 0.7694(3) 0.3331(4) 0.0680(12) Uani d . 1 1
H H13 0.5275 0.7824 0.3860 0.082 Uiso calc R 1 1
C C14 0.5983(5) 0.8419(3) 0.2589(5) 0.0799(14) Uani d . 1 1
H H14 0.5513 0.9022 0.2620 0.096 Uiso calc R 1 1
C C15 0.6808(5) 0.8253(3) 0.1821(4) 0.0728(13) Uani d . 1 1
H H15 0.6912 0.8744 0.1330 0.087 Uiso calc R 1 1
C C16 0.7491(5) 0.7361(4) 0.1767(4) 0.0680(12) Uani d . 1 1
H H16 0.8050 0.7242 0.1235 0.082 Uiso calc R 1 1
C C17 0.7347(4) 0.6639(3) 0.2505(3) 0.0535(9) Uani d . 1 1
H H17 0.7828 0.6042 0.2470 0.064 Uiso calc R 1 1
C C18 0.4314(4) 0.5414(3) 0.3252(4) 0.0650(12) Uani d . 1 1
H H18A 0.4571 0.5831 0.2691 0.078 Uiso calc R 1 1
H H18B 0.3718 0.5803 0.3662 0.078 Uiso calc R 1 1
C C19 0.3633(5) 0.4449(3) 0.2877(5) 0.0781(15) Uani d . 1 1
H H19A 0.2838 0.4635 0.2531 0.094 Uiso calc R 1 1
H H19B 0.4199 0.4105 0.2407 0.094 Uiso calc R 1 1
C C20 0.3305(5) 0.3737(4) 0.3718(4) 0.0833(16) Uani d . 1 1
H H20A 0.2629 0.4035 0.4130 0.100 Uiso calc R 1 1
H H20B 0.2974 0.3105 0.3449 0.100 Uiso calc R 1 1
C C21 0.4491(5) 0.3531(4) 0.4338(4) 0.0765(14) Uani d . 1 1
H H21A 0.5118 0.3152 0.3945 0.092 Uiso calc R 1 1
H H21B 0.4246 0.3115 0.4904 0.092 Uiso calc R 1 1
C C22 0.5127(5) 0.4498(4) 0.4711(3) 0.0703(13) Uani d . 1 1
H H22 0.5941 0.4312 0.5047 0.084 Uiso calc R 1 1
C C23 0.4262(8) 0.5059(6) 0.5467(5) 0.120(3) Uani d . 1 1
H H23A 0.3499 0.5315 0.5137 0.180 Uiso calc R 1 1
H H23B 0.4741 0.5613 0.5752 0.180 Uiso calc R 1 1
H H23C 0.4005 0.4598 0.5985 0.180 Uiso calc R 1 1
N N1 0.5467(3) 0.5133(2) 0.3834(2) 0.0442(7) Uani d . 1 1
O O1 0.7570(3) 0.4224(2) 0.3269(2) 0.0563(7) Uani d . 1 1
H H1A 0.6793 0.4373 0.3270 0.084 Uiso calc R 1 1

loop_
_atom_site_aniso_label
_atom_site_aniso_U_11
_atom_site_aniso_U_22
_atom_site_aniso_U_33
_atom_site_aniso_U_12
_atom_site_aniso_U_13
_atom_site_aniso_U_23
C1 0.0343(16) 0.0435(17) 0.0469(18) -0.0004(12) 0.0041(13) -0.0160(14)
C2 0.0350(16) 0.0405(16) 0.0401(17) -0.0022(12) 0.0054(13) -0.0026(13)
C3 0.0427(17) 0.0414(16) 0.0415(18) 0.0026(13) 0.0056(14) -0.0064(14)
C4 0.049(2) 0.0487(19) 0.054(2) 0.0105(15) 0.0051(16) -0.0041(16)
C5 0.0392(18) 0.061(2) 0.059(2) 0.0085(16) 0.0010(16) 0.0044(18)
C6 0.0407(17) 0.0453(18) 0.0435(18) -0.0080(13) 0.0016(14) 0.0085(13)
C7 0.0391(16) 0.0371(14) 0.0368(15) -0.0072(12) 0.0023(13) 0.0022(12)
C8 0.048(2) 0.0457(19) 0.0472(19) -0.0036(14) 0.0029(16) -0.0080(15)
C9 0.072(3) 0.0490(19) 0.050(2) -0.0160(18) 0.0031(19) -0.0113(17)
C10 0.073(3) 0.059(2) 0.047(2) -0.0227(19) -0.019(2) -0.0014(18)
C11 0.054(2) 0.063(2) 0.052(2) -0.0093(18) -0.0151(18) 0.0111(18)
C12 0.0361(17) 0.0417(16) 0.0543(19) -0.0002(12) -0.0070(15) -0.0090(15)
C13 0.053(2) 0.055(2) 0.095(3) 0.0091(18) 0.003(2) -0.003(2)
C14 0.067(3) 0.049(2) 0.123(4) 0.009(2) -0.012(3) 0.015(3)
C15 0.071(3) 0.063(3) 0.085(3) -0.009(2) -0.029(3) 0.020(2)
C16 0.079(3) 0.072(3) 0.053(2) -0.002(2) -0.002(2) 0.008(2)
C17 0.062(2) 0.049(2) 0.049(2) 0.0051(16) -0.0020(17) -0.0045(16)
C18 0.040(2) 0.056(2) 0.099(3) 0.0055(16) -0.021(2) -0.028(2)
C19 0.054(3) 0.066(3) 0.114(4) -0.004(2) -0.023(3) -0.030(3)
C20 0.060(3) 0.077(3) 0.114(4) -0.027(2) 0.029(3) -0.038(3)
C21 0.082(3) 0.071(3) 0.076(3) -0.031(2) 0.021(3) -0.013(2)
C22 0.080(3) 0.073(3) 0.057(2) -0.034(2) 0.014(2) -0.007(2)
C23 0.135(6) 0.143(6) 0.082(4) -0.052(5) 0.034(4) -0.037(4)
N1 0.0385(14) 0.0450(15) 0.0491(16) -0.0056(11) 0.0005(12) -0.0121(12)
O1 0.0545(16) 0.0564(15) 0.0581(16) 0.0022(11) -0.0002(13) -0.0246(13)

loop_
_atom_type_symbol
_atom_type_description
_atom_type_scat_dispersion_real
_atom_type_scat_dispersion_imag
_atom_type_scat_source
C C 0.0033 0.0000 'International Tables Vol C Tables 4.2.6.8 and 6.1.1.4'
H H 0.0000 0.0000 'International Tables Vol C Tables 4.2.6.8 and 6.1.1.4'
N N 0.0061 0.0000 'International Tables Vol C Tables 4.2.6.8 and 6.1.1.4'
O O 0.0106 0.0000 'International Tables Vol C Tables 4.2.6.8 and 6.1.1.4'

loop_
_geom_angle_atom_site_label_1
_geom_angle_atom_site_label_2
_geom_angle_atom_site_label_3
_geom_angle
N1 C1 C2 109.0(3)
N1 C1 C12 113.0(3)
C2 C1 C12 111.4(3)
N1 C1 H1 107.7
C2 C1 H1 107.7
C12 C1 H1 107.7
C3 C2 C7 118.7(3)
C3 C2 C1 120.9(3)
C7 C2 C1 120.3(3)
O1 C3 C2 122.4(3)
O1 C3 C4 116.8(3)
C2 C3 C4 120.8(3)
C5 C4 C3 121.0(3)
C5 C4 H4 119.5
C3 C4 H4 119.5
C4 C5 C6 120.9(3)
C4 C5 H5 119.6
C6 C5 H5 119.6
C5 C6 C11 121.3(3)
C5 C6 C7 119.3(3)
C11 C6 C7 119.4(3)
C8 C7 C6 117.5(3)
C8 C7 C2 123.1(3)
C6 C7 C2 119.4(3)
C9 C8 C7 121.0(4)
C9 C8 H8 119.5
C7 C8 H8 119.5
C8 C9 C10 120.9(4)
C8 C9 H9 119.6
C10 C9 H9 119.6
C11 C10 C9 119.9(4)
C11 C10 H10 120.0
C9 C10 H10 120.0
C10 C11 C6 121.3(4)
C10 C11 H11 119.3
C6 C11 H11 119.3
C13 C12 C17 117.2(4)
C13 C12 C1 120.7(4)
C17 C12 C1 122.1(3)
C12 C13 C14 121.3(5)
C12 C13 H13 119.4
C14 C13 H13 119.4
C15 C14 C13 120.3(4)
C15 C14 H14 119.8
C13 C14 H14 119.8
C14 C15 C16 119.9(4)
C14 C15 H15 120.0
C16 C15 H15 120.0
C15 C16 C17 119.9(5)
C15 C16 H16 120.0
C17 C16 H16 120.0
C16 C17 C12 121.3(4)
C16 C17 H17 119.3
C12 C17 H17 119.3
N1 C18 C19 109.4(3)
N1 C18 H18A 109.8
C19 C18 H18A 109.8
N1 C18 H18B 109.8
C19 C18 H18B 109.8
H18A C18 H18B 108.2
C20 C19 C18 111.8(4)
C20 C19 H19A 109.2
C18 C19 H19A 109.2
C20 C19 H19B 109.2
C18 C19 H19B 109.2
H19A C19 H19B 107.9
C21 C20 C19 110.4(4)
C21 C20 H20A 109.6
C19 C20 H20A 109.6
C21 C20 H20B 109.6
C19 C20 H20B 109.6
H20A C20 H20B 108.1
C20 C21 C22 112.3(4)
C20 C21 H21A 109.1
C22 C21 H21A 109.1
C20 C21 H21B 109.1
C22 C21 H21B 109.1
H21A C21 H21B 107.9
N1 C22 C21 108.2(3)
N1 C22 C23 112.8(5)
C21 C22 C23 112.0(4)
N1 C22 H22 107.9
C21 C22 H22 107.9
C23 C22 H22 107.9
C22 C23 H23A 109.5
C22 C23 H23B 109.5
H23A C23 H23B 109.5
C22 C23 H23C 109.5
H23A C23 H23C 109.5
H23B C23 H23C 109.5
C18 N1 C22 112.1(3)
C18 N1 C1 115.3(3)
C22 N1 C1 111.1(3)
C3 O1 H1A 109.5

loop_
_geom_bond_atom_site_label_1
_geom_bond_atom_site_label_2
_geom_bond_distance
C1 N1 1.498(4)
C1 C2 1.519(5)
C1 C12 1.534(5)
C1 H1 0.9800
C2 C3 1.387(4)
C2 C7 1.434(5)
C3 O1 1.350(4)
C3 C4 1.408(5)
C4 C5 1.353(6)
C4 H4 0.9300
C5 C6 1.406(5)
C5 H5 0.9300
C6 C11 1.414(5)
C6 C7 1.422(5)
C7 C8 1.415(5)
C8 C9 1.373(5)
C8 H8 0.9300
C9 C10 1.392(6)
C9 H9 0.9300
C10 C11 1.350(6)
C10 H10 0.9300
C11 H11 0.9300
C12 C13 1.378(5)
C12 C17 1.387(5)
C13 C14 1.389(8)
C13 H13 0.9300
C14 C15 1.351(8)
C14 H14 0.9300
C15 C16 1.370(7)
C15 H15 0.9300
C16 C17 1.382(6)
C16 H16 0.9300
C17 H17 0.9300
C18 N1 1.464(5)
C18 C19 1.535(5)
C18 H18A 0.9700
C18 H18B 0.9700
C19 C20 1.506(8)
C19 H19A 0.9700
C19 H19B 0.9700
C20 C21 1.499(8)
C20 H20A 0.9700
C20 H20B 0.9700
C21 C22 1.517(6)
C21 H21A 0.9700
C21 H21B 0.9700
C22 N1 1.486(5)
C22 C23 1.538(8)
C22 H22 0.9800
C23 H23A 0.9600
C23 H23B 0.9600
C23 H23C 0.9600
O1 H1A 0.8200

loop_
_geom_hbond_atom_site_label_D
_geom_hbond_atom_site_label_H
_geom_hbond_atom_site_label_A
_geom_hbond_distance_DH
_geom_hbond_distance_HA
_geom_hbond_distance_DA
_geom_hbond_angle_DHA
O1 H1A N1 0.82 1.85 2.581(4) 147.5

loop_
_geom_torsion_atom_site_label_1
_geom_torsion_atom_site_label_2
_geom_torsion_atom_site_label_3
_geom_torsion_atom_site_label_4
_geom_torsion
N1 C1 C2 C3 36.0(4)
C12 C1 C2 C3 -89.4(3)
N1 C1 C2 C7 -145.5(3)
C12 C1 C2 C7 89.1(3)
C7 C2 C3 O1 179.4(3)
C1 C2 C3 O1 -2.1(5)
C7 C2 C3 C4 0.0(5)
C1 C2 C3 C4 178.5(3)
O1 C3 C4 C5 -177.9(4)
C2 C3 C4 C5 1.5(5)
C3 C4 C5 C6 -0.9(6)
C4 C5 C6 C11 179.3(4)
C4 C5 C6 C7 -1.2(5)
C5 C6 C7 C8 -178.0(3)
C11 C6 C7 C8 1.5(5)
C5 C6 C7 C2 2.6(4)
C11 C6 C7 C2 -177.8(3)
C3 C2 C7 C8 178.7(3)
C1 C2 C7 C8 0.1(5)
C3 C2 C7 C6 -2.0(4)
C1 C2 C7 C6 179.5(3)
C6 C7 C8 C9 -1.1(5)
C2 C7 C8 C9 178.2(3)
C7 C8 C9 C10 0.3(6)
C8 C9 C10 C11 0.1(6)
C9 C10 C11 C6 0.3(6)
C5 C6 C11 C10 178.4(4)
C7 C6 C11 C10 -1.1(5)
N1 C1 C12 C13 102.8(4)
C2 C1 C12 C13 -134.1(4)
N1 C1 C12 C17 -79.4(4)
C2 C1 C12 C17 43.7(4)
C17 C12 C13 C14 1.6(6)
C1 C12 C13 C14 179.4(4)
C12 C13 C14 C15 -1.1(8)
C13 C14 C15 C16 0.7(7)
C14 C15 C16 C17 -0.8(7)
C15 C16 C17 C12 1.4(6)
C13 C12 C17 C16 -1.7(6)
C1 C12 C17 C16 -179.5(4)
N1 C18 C19 C20 55.1(5)
C18 C19 C20 C21 -52.4(5)
C19 C20 C21 C22 54.4(5)
C20 C21 C22 N1 -57.5(5)
C20 C21 C22 C23 67.4(6)
C19 C18 N1 C22 -59.9(5)
C19 C18 N1 C1 171.6(4)
C21 C22 N1 C18 60.9(5)
C23 C22 N1 C18 -63.6(5)
C21 C22 N1 C1 -168.5(4)
C23 C22 N1 C1 67.0(5)
C2 C1 N1 C18 -164.4(3)
C12 C1 N1 C18 -40.0(4)
C2 C1 N1 C22 66.6(4)
C12 C1 N1 C22 -168.9(3)
